data_8105004
loop_
_publ_author_name
'Li, Zhuang-Yu'
'Liu, E.'
'Jian, Fang-fang'
'Liang, Tong-ling'

_publ_section_title
;
 Crystal structure of
 Bis(acetato-\k2O,O&#x2032;)-bis[4-(dimethylamino)pyridine-\kN]nickel(II),
 C18H26N4NiO4
;
_journal_issue 1
_journal_name_full 'Zeitschrift f\"ur Kristallographie - New Crystal Structures'
_journal_page_first 27
_journal_page_last 28
_journal_paper_doi 10.1515/ncrs-2019-0443
_journal_volume 235
_journal_year 2019
_chemical_formula_moiety 'C18 H26 N4 Ni O4'
_chemical_formula_sum 'C18 H26 N4 Ni O4'
_chemical_formula_weight 421.12
_space_group_crystal_system triclinic
_space_group_IT_number 2
_space_group_name_Hall '-P 1'
_space_group_name_H-M_alt 'P -1'
_symmetry_Int_Tables_number 2
_atom_sites_solution_primary direct
_cell_angle_alpha 90.46(3)
_cell_angle_beta 96.24(3)
_cell_angle_gamma 93.25(3)
_cell_formula_units_Z 1
_cell_length_a 7.7547(16)
_cell_length_b 7.8666(16)
_cell_length_c 8.2798(17)
_cell_measurement_reflns_used 25
_cell_measurement_temperature 310
_cell_measurement_theta_max 14
_cell_measurement_theta_min 3.5
_cell_volume 501.24(18)
_computing_cell_refinement 'CAD-4 Software (Enraf-Nonius, 1989)'
_computing_data_collection 'CAD-4 Software (Enraf-Nonius, 1989)'
_computing_data_reduction 'NRCVAX (Gabe et al., 1989)'
_computing_molecular_graphics 'Olex2 (Dolomanov et al., 2009)'
_computing_publication_material 'Olex2 (Dolomanov et al., 2009)'
_computing_structure_refinement 'olex2.refine (Bourhis et al., 2015)'
_computing_structure_solution 'SIR2004 (Burla et al., 2007)'
_diffrn_ambient_temperature 310.0
_diffrn_measured_fraction_theta_full 0.9769
_diffrn_measured_fraction_theta_max 0.9770
_diffrn_measurement_device_type 'Enraf-Nonius CAD-4 diffractometer'
_diffrn_measurement_method 'omega scans'
_diffrn_radiation_type 'Mo K\a'
_diffrn_radiation_wavelength 0.71073
_diffrn_reflns_av_R_equivalents 0.0105
_diffrn_reflns_av_unetI/netI 0.0288
_diffrn_reflns_limit_h_max 9
_diffrn_reflns_limit_h_min -7
_diffrn_reflns_limit_k_max 9
_diffrn_reflns_limit_k_min -9
_diffrn_reflns_limit_l_max 10
_diffrn_reflns_limit_l_min -10
_diffrn_reflns_number 2365
_diffrn_reflns_theta_full 24.9970
_diffrn_reflns_theta_max 25.00
_diffrn_reflns_theta_min 2.47
_exptl_absorpt_coefficient_mu 0.998
_exptl_absorpt_correction_T_max 0.9546
_exptl_absorpt_correction_T_min 0.9402
_exptl_absorpt_correction_type analytical
_exptl_absorpt_process_details SADABS
_exptl_crystal_colour 'clear dark green'
_exptl_crystal_colour_lustre clear
_exptl_crystal_colour_modifier dark
_exptl_crystal_colour_primary green
_exptl_crystal_density_diffrn 1.3950
_exptl_crystal_description block
_exptl_crystal_F_000 222.4425
_exptl_crystal_size_max 0.43
_exptl_crystal_size_mid 0.32
_exptl_crystal_size_min 0.16
_refine_diff_density_max 0.2883
_refine_diff_density_min -0.2119
_refine_diff_density_rms 0.0466
_refine_ls_d_res_high 0.8410
_refine_ls_d_res_low 8.2299
_refine_ls_extinction_expression Fc^*^=kFc[1+0.001xFc^2^\l^3^/sin(2\q)]^-1/4^
_refine_ls_goodness_of_fit_ref 1.0643
_refine_ls_hydrogen_treatment constr
_refine_ls_matrix_type full
_refine_ls_number_constraints 20
_refine_ls_number_parameters 124
_refine_ls_number_reflns 1738
_refine_ls_number_restraints 2
_refine_ls_restrained_S_all 1.0636
_refine_ls_R_factor_all 0.0301
_refine_ls_R_factor_gt 0.0294
_refine_ls_shift/su_max 0.0006
_refine_ls_shift/su_mean 0.0001
_refine_ls_structure_factor_coef Fsqd
_refine_ls_weighting_details 'w=1/[\s^2^(Fo^2^)+(0.0534P)^2^+0.1245P] where P=(Fo^2^+2Fc^2^)/3'
_refine_ls_weighting_scheme calc
_refine_ls_wR_factor_gt 0.0867
_refine_ls_wR_factor_ref 0.0873
_reflns_Friedel_coverage 0.0
_reflns_limit_h_max 9
_reflns_limit_h_min -9
_reflns_limit_k_max 9
_reflns_limit_k_min -9
_reflns_limit_l_max 9
_reflns_limit_l_min 0
_reflns_number_gt 1688
_reflns_number_total 1738
_reflns_threshold_expression I>=2u(I)
_cod_data_source_file suppl_ncrs-2019-0443_suppl.cif
_cod_data_source_block QJ0679
_cod_database_code 8105004
_olex2_refinement_description
;
1. Fixed Uiso
 At 1.2 times of:
  All C(H) groups
 At 1.5 times of:
  All C(H,H,H) groups
2. Rigid bond restraints
 Ni1, O2
 with sigma for 1-2 distances of 0.0005 and sigma for 1-3 distances of 0.00025
 Ni1, N1
 with sigma for 1-2 distances of 0.001 and sigma for 1-3 distances of 0.002
3.a Me refined with riding coordinates:
 C1(H1a,H1b,H1c), C8(H8a,H8b,H8c), C9(H9a,H9b,H9c)
3.b Aromatic/amide H refined with riding coordinates:
 C3(H3), C4(H4), C6(H6), C7(H7)
;
_olex2_submission_special_instructions 'No special instructions were received'

loop_
_space_group_symop_id
_space_group_symop_operation_xyz
1 x,y,z
2 -x,-y,-z

loop_
_atom_site_label
_atom_site_type_symbol
_atom_site_fract_x
_atom_site_fract_y
_atom_site_fract_z
_atom_site_U_iso_or_equiv
_atom_site_adp_type
_atom_site_occupancy
_atom_site_site_symmetry_order
_atom_site_refinement_flags_posn
_atom_site_refinement_flags_adp
_atom_site_refinement_flags_occupancy
Ni1 Ni 0.5 0.5 0.0 0.04087(17) Uani 1.000000 2 S TU P
O1 O 0.6752(2) 0.4855(2) 0.2841(2) 0.0661(5) Uani 1.000000 1 . . .
O2 O 0.45084(19) 0.33073(18) 0.16609(18) 0.0483(4) Uani 1.000000 1 . U .
N1 N 0.3319(2) 0.6523(2) 0.0870(2) 0.0453(4) Uani 1.000000 1 . U .
N2 N -0.0213(3) 0.9730(3) 0.2604(3) 0.0610(5) Uani 1.000000 1 . . .
C1 C 0.5444(4) 0.2716(4) 0.4412(3) 0.0675(7) Uani 1.000000 1 . . .
H1a H 0.4494(4) 0.1876(4) 0.4219(3) 0.1013(10) Uiso 1.000000 1 R . .
H1b H 0.6498(4) 0.2162(4) 0.4722(3) 0.1013(10) Uiso 1.000000 1 R . .
H1c H 0.5224(4) 0.3478(4) 0.5269(3) 0.1013(10) Uiso 1.000000 1 R . .
C2 C 0.5622(3) 0.3709(3) 0.2885(3) 0.0473(5) Uani 1.000000 1 . . .
C3 C 0.1833(3) 0.5919(3) 0.1409(3) 0.0502(5) Uani 1.000000 1 . . .
H3 H 0.1607(3) 0.4745(3) 0.1399(3) 0.0602(6) Uiso 1.000000 1 R . .
C4 C 0.0632(3) 0.6911(3) 0.1972(3) 0.0519(5) Uani 1.000000 1 . . .
H4 H -0.0381(3) 0.6407(3) 0.2307(3) 0.0623(6) Uiso 1.000000 1 R . .
C5 C 0.0920(3) 0.8688(3) 0.2046(3) 0.0466(5) Uani 1.000000 1 . . .
C6 C 0.2488(3) 0.9326(3) 0.1500(3) 0.0478(5) Uani 1.000000 1 . . .
H6 H 0.2771(3) 1.0491(3) 0.1525(3) 0.0574(6) Uiso 1.000000 1 R . .
C7 C 0.3594(3) 0.8220(3) 0.0932(3) 0.0474(5) Uani 1.000000 1 . . .
H7 H 0.4608(3) 0.8682(3) 0.0564(3) 0.0568(6) Uiso 1.000000 1 R . .
C8 C 0.0066(4) 1.1563(3) 0.2604(4) 0.0678(7) Uani 1.000000 1 . . .
H8a H -0.0879(4) 1.2074(3) 0.3045(4) 0.1017(10) Uiso 1.000000 1 R . .
H8b H 0.1136(4) 1.1891(3) 0.3255(4) 0.1017(10) Uiso 1.000000 1 R . .
H8c H 0.0128(4) 1.1940(3) 0.1510(4) 0.1017(10) Uiso 1.000000 1 R . .
C9 C -0.1892(4) 0.9084(4) 0.3024(4) 0.0798(8) Uani 1.000000 1 . . .
H9a H -0.2512(4) 1.0008(4) 0.3395(4) 0.1197(13) Uiso 1.000000 1 R . .
H9b H -0.2546(4) 0.8553(4) 0.2085(4) 0.1197(13) Uiso 1.000000 1 R . .
H9c H -0.1731(4) 0.8263(4) 0.3871(4) 0.1197(13) Uiso 1.000000 1 R . .

loop_
_atom_site_aniso_label
_atom_site_aniso_U_11
_atom_site_aniso_U_22
_atom_site_aniso_U_33
_atom_site_aniso_U_12
_atom_site_aniso_U_13
_atom_site_aniso_U_23
Ni1 0.0435(2) 0.0335(2) 0.0460(2) -0.00167(14) 0.00843(15) 0.00728(14)
O1 0.0612(10) 0.0643(11) 0.0717(11) -0.0121(8) 0.0112(8) -0.0018(8)
O2 0.0540(8) 0.0418(8) 0.0497(8) -0.0018(6) 0.0094(6) 0.0110(5)
N1 0.0465(9) 0.0370(9) 0.0526(10) -0.0026(6) 0.0086(7) 0.0063(7)
N2 0.0529(11) 0.0491(11) 0.0831(14) 0.0006(8) 0.0178(10) 0.0020(10)
C1 0.0849(19) 0.0685(16) 0.0513(14) 0.0135(13) 0.0119(12) 0.0106(11)
C2 0.0502(12) 0.0407(11) 0.0534(12) 0.0072(9) 0.0141(9) 0.0024(9)
C3 0.0505(12) 0.0368(10) 0.0627(13) -0.0062(9) 0.0080(10) 0.0069(9)
C4 0.0450(11) 0.0454(11) 0.0652(13) -0.0061(9) 0.0096(10) 0.0090(10)
C5 0.0459(11) 0.0451(11) 0.0473(11) -0.0020(9) 0.0008(8) 0.0055(8)
C6 0.0497(11) 0.0371(10) 0.0561(12) -0.0048(8) 0.0065(9) 0.0053(9)
C7 0.0486(11) 0.0401(10) 0.0532(12) -0.0068(8) 0.0086(9) 0.0060(9)
C8 0.0679(16) 0.0497(13) 0.0866(19) 0.0084(11) 0.0095(13) -0.0012(12)
C9 0.0538(15) 0.0772(19) 0.112(2) 0.0028(13) 0.0275(15) 0.0074(17)

loop_
_atom_type_symbol
_atom_type_scat_dispersion_real
_atom_type_scat_dispersion_imag
_atom_type_scat_Cromer_Mann_a1
_atom_type_scat_Cromer_Mann_a2
_atom_type_scat_Cromer_Mann_a3
_atom_type_scat_Cromer_Mann_a4
_atom_type_scat_Cromer_Mann_b1
_atom_type_scat_Cromer_Mann_b2
_atom_type_scat_Cromer_Mann_b3
_atom_type_scat_Cromer_Mann_b4
_atom_type_scat_Cromer_Mann_c
_atom_type_scat_source
_atom_type_scat_dispersion_source
H 0.00000 0.00000 0.49300 0.32291 0.14019 0.04081 10.51090 26.12570 3.14236 57.79970 0.0030380000826 'International Tables Volume C Table 6.1.1.4 (pp. 500-502)' 'Henke, Gullikson and Davis, At. Data and Nucl. Data Tables, 1993, 54, 2'
C 0.00347 0.00161 2.31000 1.02000 1.58860 0.86500 20.84390 10.20750 0.56870 51.65120 0.215599998832 'International Tables Volume C Table 6.1.1.4 (pp. 500-502)' 'Henke, Gullikson and Davis, At. Data and Nucl. Data Tables, 1993, 54, 2'
N 0.00653 0.00323 12.21260 3.13220 2.01250 1.16630 0.00570 9.89330 28.99750 0.58260 -11.5290002823 'International Tables Volume C Table 6.1.1.4 (pp. 500-502)' 'Henke, Gullikson and Davis, At. Data and Nucl. Data Tables, 1993, 54, 2'
O 0.01158 0.00611 3.04850 2.28680 1.54630 0.86700 13.27710 5.70110 0.32390 32.90890 0.250800013542 'International Tables Volume C Table 6.1.1.4 (pp. 500-502)' 'Henke, Gullikson and Davis, At. Data and Nucl. Data Tables, 1993, 54, 2'
Ni 0.35663 1.12491 12.83760 7.29200 4.44380 2.38000 3.87850 0.25650 12.17630 66.34210 1.03410005569 'International Tables Volume C Table 6.1.1.4 (pp. 500-502)' 'Henke, Gullikson and Davis, At. Data and Nucl. Data Tables, 1993, 54, 2'

loop_
_geom_angle_atom_site_label_1
_geom_angle_atom_site_label_2
_geom_angle_atom_site_label_3
_geom_angle
_geom_angle_site_symmetry_1
_geom_angle_site_symmetry_3
O2 Ni1 O2 180.0 2_665 .
N1 Ni1 O2 90.55(6) . 2_665
N1 Ni1 O2 89.45(6) . .
N1 Ni1 O2 89.45(6) 2_665 2_665
N1 Ni1 O2 90.55(6) 2_665 .
N1 Ni1 N1 180.0 2_665 .
C2 O2 Ni1 104.54(12) . .
C3 N1 Ni1 122.55(14) . .
C7 N1 Ni1 122.05(14) . .
C7 N1 C3 115.40(18) . .
C8 N2 C5 122.1(2) . .
C9 N2 C5 121.5(2) . .
C9 N2 C8 115.9(2) . .
O2 C2 O1 122.5(2) . .
C1 C2 O1 121.2(2) . .
C1 C2 O2 116.3(2) . .
C4 C3 N1 124.51(19) . .
C5 C4 C3 120.21(19) . .
C4 C5 N2 122.83(19) . .
C6 C5 N2 121.71(19) . .
C6 C5 C4 115.46(19) . .
C7 C6 C5 119.70(19) . .
C6 C7 N1 124.70(19) . .

loop_
_geom_bond_atom_site_label_1
_geom_bond_atom_site_label_2
_geom_bond_distance
_geom_bond_site_symmetry_2
Ni1 O2 1.9737(14) .
Ni1 O2 1.9737(14) 2_665
Ni1 N1 2.0052(18) 2_665
Ni1 N1 2.0052(18) .
O1 C2 1.225(3) .
O2 C2 1.283(3) .
N1 C3 1.344(3) .
N1 C7 1.340(3) .
N2 C5 1.350(3) .
N2 C8 1.446(3) .
N2 C9 1.450(3) .
C1 C2 1.507(3) .
C3 C4 1.365(3) .
C4 C5 1.403(3) .
C5 C6 1.411(3) .
C6 C7 1.370(3) .

loop_
_restr_U_rigid_atom_site_label_1
_restr_U_rigid_atom_site_label_2
_restr_U_rigid_target_weight_param
_restr_U_rigid_U_parallel
_restr_U_rigid_diff
Ni1 O2 0.0005 0.0324 -0.0023
Ni1 N1 0.0010 0.0473 -0.0044
